data_2229061
loop_
_publ_author_name
'Fun, Hoong-Kun'
'Hemamalini, Madhukar'
'Prasad, D. Jagadeesh'
'Castelino, Prakash Anil'
'Anitha, V. V.'

_publ_section_title
;
 2-Isobutyl-6-phenylimidazo[2,1-<i>b</i>][1,3,4]thiadiazole
;
_journal_coeditor_code HB5776
_journal_issue 2
_journal_name_full 'Acta Crystallographica Section E'
_journal_page_first o254
_journal_paper_doi 10.1107/S1600536810053201
_journal_volume 67
_journal_year 2011
_chemical_formula_iupac 'C14 H15 N3 S'
_chemical_formula_moiety 'C14 H15 N3 S'
_chemical_formula_sum 'C14 H15 N3 S'
_chemical_formula_weight 257.35
_chemical_name_systematic
;
2-Isobutyl-6-phenylimidazo[2,1-<i>b</i>][1,3,4]thiadiazole
;
_space_group_IT_number 14
_symmetry_cell_setting monoclinic
_symmetry_space_group_name_Hall '-P 2yn'
_symmetry_space_group_name_H-M 'P 1 21/n 1'
_atom_sites_solution_hydrogens geom
_atom_sites_solution_primary direct
_atom_sites_solution_secondary difmap
_audit_creation_method SHELXL-97
_cell_angle_alpha 90.00
_cell_angle_beta 96.1270(10)
_cell_angle_gamma 90.00
_cell_formula_units_Z 4
_cell_length_a 5.69210(10)
_cell_length_b 19.6453(4)
_cell_length_c 12.3610(2)
_cell_measurement_reflns_used 9875
_cell_measurement_temperature 296(2)
_cell_measurement_theta_max 30.31
_cell_measurement_theta_min 2.65
_cell_volume 1374.35(4)
_computing_cell_refinement 'SAINT (Bruker, 2009)'
_computing_data_collection 'APEX2 (Bruker, 2009)'
_computing_data_reduction 'SAINT (Bruker, 2009)'
_computing_molecular_graphics 'SHELXTL (Sheldrick, 2008)'
_computing_publication_material 'SHELXTL (Sheldrick, 2008) and PLATON (Spek, 2009)'
_computing_structure_refinement 'SHELXTL (Sheldrick, 2008)'
_computing_structure_solution 'SHELXTL (Sheldrick, 2008)'
_diffrn_ambient_temperature 296(2)
_diffrn_measured_fraction_theta_full 0.997
_diffrn_measured_fraction_theta_max 0.997
_diffrn_measurement_device_type 'Bruker SMART APEXII CCD'
_diffrn_measurement_method '\f and \w scans'
_diffrn_radiation_monochromator graphite
_diffrn_radiation_source 'fine-focus sealed tube'
_diffrn_radiation_type MoK\a
_diffrn_radiation_wavelength 0.71073
_diffrn_reflns_av_R_equivalents 0.0282
_diffrn_reflns_av_sigmaI/netI 0.0136
_diffrn_reflns_limit_h_max 8
_diffrn_reflns_limit_h_min -8
_diffrn_reflns_limit_k_max 27
_diffrn_reflns_limit_k_min -27
_diffrn_reflns_limit_l_max 17
_diffrn_reflns_limit_l_min -17
_diffrn_reflns_number 36499
_diffrn_reflns_theta_full 30.14
_diffrn_reflns_theta_max 30.14
_diffrn_reflns_theta_min 1.95
_diffrn_standards_number 0
_exptl_absorpt_coefficient_mu 0.222
_exptl_absorpt_correction_T_max 0.947
_exptl_absorpt_correction_T_min 0.870
_exptl_absorpt_correction_type multi-scan
_exptl_absorpt_process_details '(SADABS; Bruker, 2009)'
_exptl_crystal_colour yellow
_exptl_crystal_density_diffrn 1.244
_exptl_crystal_density_method 'not measured'
_exptl_crystal_description block
_exptl_crystal_F_000 544
_exptl_crystal_size_max 0.65
_exptl_crystal_size_mid 0.48
_exptl_crystal_size_min 0.25
_refine_diff_density_max 0.310
_refine_diff_density_min -0.303
_refine_ls_extinction_method none
_refine_ls_goodness_of_fit_ref 1.029
_refine_ls_hydrogen_treatment constr
_refine_ls_matrix_type full
_refine_ls_number_parameters 191
_refine_ls_number_reflns 4038
_refine_ls_number_restraints 3
_refine_ls_restrained_S_all 1.029
_refine_ls_R_factor_all 0.0469
_refine_ls_R_factor_gt 0.0385
_refine_ls_shift/su_max 0.001
_refine_ls_shift/su_mean 0.000
_refine_ls_structure_factor_coef Fsqd
_refine_ls_weighting_details 'calc w=1/[\s^2^(Fo^2^)+(0.0607P)^2^+0.2698P] where P=(Fo^2^+2Fc^2^)/3'
_refine_ls_weighting_scheme calc
_refine_ls_wR_factor_gt 0.1068
_refine_ls_wR_factor_ref 0.1149
_reflns_number_gt 3378
_reflns_number_total 4038
_reflns_threshold_expression I>2\s(I)
_cod_data_source_file hb5776.cif
_cod_data_source_block I
_cod_original_sg_symbol_H-M 'P 21/n'
_cod_database_code 2229061
_cod_database_fobs_code 2229061

loop_
_symmetry_equiv_pos_as_xyz
'x, y, z'
'-x+1/2, y+1/2, -z+1/2'
'-x, -y, -z'
'x-1/2, -y-1/2, z-1/2'

loop_
_atom_site_type_symbol
_atom_site_label
_atom_site_fract_x
_atom_site_fract_y
_atom_site_fract_z
_atom_site_U_iso_or_equiv
_atom_site_adp_type
_atom_site_calc_flag
_atom_site_refinement_flags
_atom_site_occupancy
_atom_site_disorder_assembly
_atom_site_disorder_group
S S1 -0.10652(5) 0.001167(15) 0.83286(3) 0.04296(11) Uani d . 1 . .
N N1 -0.09710(16) 0.12234(5) 0.96090(8) 0.0375(2) Uani d . 1 . .
N N2 0.23227(16) 0.07221(5) 0.91884(8) 0.0369(2) Uani d . 1 . .
N N3 0.34801(18) 0.02027(5) 0.87202(9) 0.0412(2) Uani d . 1 . .
C C1 -0.1245(2) 0.25685(7) 1.06391(14) 0.0544(3) Uani d . 1 . .
H H1A -0.2492 0.2450 1.0125 0.065 Uiso calc R 1 . .
C C2 -0.1425(3) 0.31387(9) 1.12942(17) 0.0724(5) Uani d . 1 . .
H H2A -0.2792 0.3401 1.1213 0.087 Uiso calc R 1 . .
C C3 0.0404(3) 0.33173(9) 1.20606(16) 0.0731(5) Uani d . 1 . .
H H3A 0.0269 0.3697 1.2498 0.088 Uiso calc R 1 . .
C C4 0.2424(3) 0.29331(9) 1.21764(14) 0.0688(4) Uani d . 1 . .
H H4A 0.3664 0.3055 1.2691 0.083 Uiso calc R 1 . .
C C5 0.2629(3) 0.23646(8) 1.15317(12) 0.0540(3) Uani d . 1 . .
H H5A 0.4005 0.2106 1.1620 0.065 Uiso calc R 1 . .
C C6 0.0797(2) 0.21756(6) 1.07525(10) 0.0395(2) Uani d . 1 . .
C C7 0.10261(19) 0.15721(6) 1.00717(9) 0.0361(2) Uani d . 1 . .
C C8 -0.00847(18) 0.07150(6) 0.90932(9) 0.0346(2) Uani d . 1 . .
C C9 0.1913(2) -0.02035(6) 0.82471(10) 0.0387(2) Uani d . 1 A .
C C10 0.3078(2) 0.12707(6) 0.98180(10) 0.0406(3) Uani d . 1 . .
H H10A 0.4625 0.1408 1.0026 0.049 Uiso calc R 1 . .
C C11 0.2544(2) -0.08474(6) 0.77025(11) 0.0456(3) Uani d . 1 . .
H H11A 0.1916 -0.1229 0.8079 0.055 Uiso calc PR 0.899(9) A 1
H H11B 0.4251 -0.0891 0.7778 0.055 Uiso calc PR 0.899(9) A 1
H H11C 0.1818 -0.1211 0.8065 0.055 Uiso d PR 0.101(9) A 2
H H11D 0.4220 -0.0903 0.7866 0.055 Uiso d PR 0.101(9) A 2
C C12 0.1633(7) -0.08944(18) 0.6491(3) 0.0618(9) Uani d PD 0.899(9) A 1
H H12A -0.0066 -0.0798 0.6399 0.074 Uiso calc PR 0.899(9) A 1
C C13 0.2898(12) -0.03784(19) 0.5858(3) 0.1205(16) Uani d PD 0.899(9) A 1
H H13A 0.2567 0.0071 0.6105 0.181 Uiso calc PR 0.899(9) A 1
H H13B 0.2362 -0.0418 0.5098 0.181 Uiso calc PR 0.899(9) A 1
H H13C 0.4569 -0.0460 0.5970 0.181 Uiso calc PR 0.899(9) A 1
C C14 0.2053(8) -0.16347(16) 0.6126(3) 0.0948(11) Uani d PD 0.899(9) A 1
H H14A 0.1100 -0.1940 0.6500 0.142 Uiso calc PR 0.899(9) A 1
H H14B 0.3690 -0.1750 0.6295 0.142 Uiso calc PR 0.899(9) A 1
H H14C 0.1629 -0.1673 0.5355 0.142 Uiso calc PR 0.899(9) A 1
C C12A 0.205(7) -0.0960(19) 0.666(2) 0.081(12) Uani d PD 0.101(9) A 2
H H12B 0.0650 -0.1245 0.6708 0.097 Uiso calc PR 0.101(9) A 2
C C13A 0.096(9) -0.0463(17) 0.583(3) 0.122(14) Uani d PD 0.101(9) A 2
H H13D 0.0313 -0.0705 0.5196 0.182 Uiso calc PR 0.101(9) A 2
H H13E 0.2154 -0.0152 0.5641 0.182 Uiso calc PR 0.101(9) A 2
H H13F -0.0266 -0.0214 0.6131 0.182 Uiso calc PR 0.101(9) A 2
C C14A 0.347(8) -0.147(2) 0.601(2) 0.119(13) Uani d PD 0.101(9) A 2
H H14D 0.2895 -0.1445 0.5251 0.179 Uiso calc PR 0.101(9) A 2
H H14E 0.3267 -0.1923 0.6271 0.179 Uiso calc PR 0.101(9) A 2
H H14F 0.5114 -0.1350 0.6105 0.179 Uiso calc PR 0.101(9) A 2

loop_
_atom_site_aniso_label
_atom_site_aniso_U_11
_atom_site_aniso_U_22
_atom_site_aniso_U_33
_atom_site_aniso_U_12
_atom_site_aniso_U_13
_atom_site_aniso_U_23
S1 0.03290(16) 0.04292(18) 0.0523(2) 0.00072(10) 0.00121(12) -0.00946(12)
N1 0.0321(4) 0.0376(5) 0.0430(5) 0.0029(4) 0.0052(4) -0.0013(4)
N2 0.0301(4) 0.0383(5) 0.0433(5) 0.0006(3) 0.0085(3) -0.0043(4)
N3 0.0344(5) 0.0421(5) 0.0484(6) 0.0028(4) 0.0112(4) -0.0066(4)
C1 0.0432(7) 0.0453(7) 0.0753(9) 0.0023(5) 0.0096(6) -0.0114(6)
C2 0.0595(9) 0.0530(8) 0.1081(14) 0.0077(7) 0.0254(9) -0.0217(9)
C3 0.0771(11) 0.0602(9) 0.0865(12) -0.0070(8) 0.0290(9) -0.0330(9)
C4 0.0735(11) 0.0698(10) 0.0628(9) -0.0057(8) 0.0062(8) -0.0265(8)
C5 0.0543(8) 0.0548(8) 0.0522(7) 0.0028(6) 0.0029(6) -0.0118(6)
C6 0.0416(6) 0.0358(5) 0.0426(6) -0.0016(4) 0.0116(5) -0.0015(4)
C7 0.0354(5) 0.0351(5) 0.0383(5) -0.0004(4) 0.0068(4) 0.0000(4)
C8 0.0297(5) 0.0364(5) 0.0378(5) 0.0012(4) 0.0038(4) 0.0004(4)
C9 0.0371(5) 0.0393(5) 0.0403(6) 0.0034(4) 0.0077(4) -0.0009(4)
C10 0.0328(5) 0.0413(6) 0.0482(6) -0.0040(4) 0.0071(4) -0.0070(5)
C11 0.0472(6) 0.0403(6) 0.0503(7) 0.0036(5) 0.0107(5) -0.0065(5)
C12 0.0621(18) 0.0715(19) 0.0501(12) 0.0138(12) -0.0009(11) -0.0205(13)
C13 0.182(5) 0.123(3) 0.0616(15) -0.005(3) 0.037(2) 0.0168(16)
C14 0.104(2) 0.0893(19) 0.0898(18) 0.0083(16) 0.0063(16) -0.0506(15)
C12A 0.049(13) 0.082(17) 0.11(3) 0.033(11) -0.001(12) 0.044(17)
C13A 0.15(4) 0.12(3) 0.088(19) -0.01(2) 0.00(2) -0.037(19)
C14A 0.15(3) 0.14(3) 0.070(14) -0.02(2) 0.020(18) -0.055(16)

loop_
_atom_type_symbol
_atom_type_description
_atom_type_scat_dispersion_real
_atom_type_scat_dispersion_imag
_atom_type_scat_source
C C 0.0033 0.0016 'International Tables Vol C Tables 4.2.6.8 and 6.1.1.4'
H H 0.0000 0.0000 'International Tables Vol C Tables 4.2.6.8 and 6.1.1.4'
N N 0.0061 0.0033 'International Tables Vol C Tables 4.2.6.8 and 6.1.1.4'
S S 0.1246 0.1234 'International Tables Vol C Tables 4.2.6.8 and 6.1.1.4'

loop_
_geom_angle_atom_site_label_1
_geom_angle_atom_site_label_2
_geom_angle_atom_site_label_3
_geom_angle_site_symmetry_1
_geom_angle_site_symmetry_3
_geom_angle
_geom_angle_publ_flag
C8 S1 C9 . . 88.09(5) ?
C8 N1 C7 . . 103.51(9) ?
C8 N2 C10 . . 107.97(9) ?
C8 N2 N3 . . 118.59(9) ?
C10 N2 N3 . . 133.36(10) ?
C9 N3 N2 . . 108.10(9) ?
C6 C1 C2 . . 120.06(15) ?
C6 C1 H1A . . 120.0 ?
C2 C1 H1A . . 120.0 ?
C3 C2 C1 . . 120.55(16) ?
C3 C2 H2A . . 119.7 ?
C1 C2 H2A . . 119.7 ?
C4 C3 C2 . . 119.75(15) ?
C4 C3 H3A . . 120.1 ?
C2 C3 H3A . . 120.1 ?
C3 C4 C5 . . 120.38(16) ?
C3 C4 H4A . . 119.8 ?
C5 C4 H4A . . 119.8 ?
C4 C5 C6 . . 120.69(14) ?
C4 C5 H5A . . 119.7 ?
C6 C5 H5A . . 119.7 ?
C1 C6 C5 . . 118.57(12) ?
C1 C6 C7 . . 121.03(12) ?
C5 C6 C7 . . 120.40(11) ?
C10 C7 N1 . . 111.69(10) ?
C10 C7 C6 . . 127.46(11) ?
N1 C7 C6 . . 120.84(10) ?
N1 C8 N2 . . 112.63(10) ?
N1 C8 S1 . . 138.83(9) ?
N2 C8 S1 . . 108.52(8) ?
N3 C9 C11 . . 122.70(11) ?
N3 C9 S1 . . 116.69(9) ?
C11 C9 S1 . . 120.53(9) ?
N2 C10 C7 . . 104.19(10) ?
N2 C10 H10A . . 127.9 ?
C7 C10 H10A . . 127.9 ?
C12A C11 C9 . . 123.4(13) ?
C9 C11 C12 . . 114.71(15) ?
C12A C11 H11A . . 106.9 ?
C9 C11 H11A . . 108.6 ?
C12 C11 H11A . . 108.6 ?
C12A C11 H11B . . 100.8 ?
C9 C11 H11B . . 108.6 ?
C12 C11 H11B . . 108.6 ?
H11A C11 H11B . . 107.6 ?
C12A C11 H11C . . 106.0 ?
C9 C11 H11C . . 106.5 ?
C12 C11 H11C . . 107.0 ?
H11B C11 H11C . . 111.4 ?
C12A C11 H11D . . 107.0 ?
C9 C11 H11D . . 106.5 ?
C12 C11 H11D . . 115.0 ?
H11A C11 H11D . . 102.7 ?
H11C C11 H11D . . 106.5 ?
C13 C12 C11 . . 109.6(3) ?
C13 C12 C14 . . 112.5(3) ?
C11 C12 C14 . . 107.1(3) ?
C13 C12 H12A . . 109.2 ?
C11 C12 H12A . . 109.2 ?
C14 C12 H12A . . 109.2 ?
C12 C13 H13A . . 109.5 ?
C12 C13 H13B . . 109.5 ?
H13A C13 H13B . . 109.5 ?
C12 C13 H13C . . 109.5 ?
H13A C13 H13C . . 109.5 ?
H13B C13 H13C . . 109.5 ?
C12 C14 H14A . . 109.5 ?
C12 C14 H14B . . 109.5 ?
H14A C14 H14B . . 109.5 ?
C12 C14 H14C . . 109.5 ?
H14A C14 H14C . . 109.5 ?
H14B C14 H14C . . 109.5 ?
C11 C12A C13A . . 126(2) ?
C11 C12A C14A . . 123(2) ?
C13A C12A C14A . . 105(2) ?
C11 C12A H12B . . 97.6 ?
C13A C12A H12B . . 97.6 ?
C14A C12A H12B . . 97.6 ?
C12A C13A H13D . . 109.5 ?
C12A C13A H13E . . 109.5 ?
H13D C13A H13E . . 109.5 ?
C12A C13A H13F . . 109.5 ?
H13D C13A H13F . . 109.5 ?
H13E C13A H13F . . 109.5 ?
C12A C14A H14D . . 109.5 ?
C12A C14A H14E . . 109.5 ?
H14D C14A H14E . . 109.5 ?
C12A C14A H14F . . 109.5 ?
H14D C14A H14F . . 109.5 ?
H14E C14A H14F . . 109.5 ?

loop_
_geom_bond_atom_site_label_1
_geom_bond_atom_site_label_2
_geom_bond_site_symmetry_2
_geom_bond_distance
_geom_bond_publ_flag
S1 C8 . 1.7324(11) ?
S1 C9 . 1.7605(12) ?
N1 C8 . 1.3142(14) ?
N1 C7 . 1.3963(15) ?
N2 C8 . 1.3629(14) ?
N2 C10 . 1.3714(15) ?
N2 N3 . 1.3753(13) ?
N3 C9 . 1.2895(16) ?
C1 C6 . 1.3894(18) ?
C1 C2 . 1.392(2) ?
C1 H1A . 0.9300 ?
C2 C3 . 1.376(3) ?
C2 H2A . 0.9300 ?
C3 C4 . 1.370(3) ?
C3 H3A . 0.9300 ?
C4 C5 . 1.384(2) ?
C4 H4A . 0.9300 ?
C5 C6 . 1.3925(19) ?
C5 H5A . 0.9300 ?
C6 C7 . 1.4678(16) ?
C7 C10 . 1.3753(15) ?
C9 C11 . 1.4946(16) ?
C10 H10A . 0.9300 ?
C11 C12A . 1.30(3) ?
C11 C12 . 1.534(3) ?
C11 H11A . 0.9700 ?
C11 H11B . 0.9700 ?
C11 H11C . 0.9600 ?
C11 H11D . 0.9600 ?
C12 C13 . 1.509(5) ?
C12 C14 . 1.549(4) ?
C12 H12A . 0.9800 ?
C13 H13A . 0.9600 ?
C13 H13B . 0.9600 ?
C13 H13C . 0.9600 ?
C14 H14A . 0.9600 ?
C14 H14B . 0.9600 ?
C14 H14C . 0.9600 ?
C12A C13A . 1.501(18) ?
C12A C14A . 1.563(18) ?
C12A H12B . 0.9800 ?
C13A H13D . 0.9600 ?
C13A H13E . 0.9600 ?
C13A H13F . 0.9600 ?
C14A H14D . 0.9600 ?
C14A H14E . 0.9600 ?
C14A H14F . 0.9600 ?

loop_
_geom_torsion_atom_site_label_1
_geom_torsion_atom_site_label_2
_geom_torsion_atom_site_label_3
_geom_torsion_atom_site_label_4
_geom_torsion_site_symmetry_1
_geom_torsion_site_symmetry_2
_geom_torsion_site_symmetry_3
_geom_torsion_site_symmetry_4
_geom_torsion
_geom_torsion_publ_flag
C8 N2 N3 C9 . . . . 0.80(15) ?
C10 N2 N3 C9 . . . . 177.01(12) ?
C6 C1 C2 C3 . . . . -0.3(3) ?
C1 C2 C3 C4 . . . . 0.3(3) ?
C2 C3 C4 C5 . . . . -0.4(3) ?
C3 C4 C5 C6 . . . . 0.3(3) ?
C2 C1 C6 C5 . . . . 0.2(2) ?
C2 C1 C6 C7 . . . . 179.96(14) ?
C4 C5 C6 C1 . . . . -0.2(2) ?
C4 C5 C6 C7 . . . . -179.99(13) ?
C8 N1 C7 C10 . . . . 0.54(13) ?
C8 N1 C7 C6 . . . . -178.42(10) ?
C1 C6 C7 C10 . . . . 156.55(13) ?
C5 C6 C7 C10 . . . . -23.69(19) ?
C1 C6 C7 N1 . . . . -24.67(17) ?
C5 C6 C7 N1 . . . . 155.09(12) ?
C7 N1 C8 N2 . . . . -0.62(13) ?
C7 N1 C8 S1 . . . . 177.88(11) ?
C10 N2 C8 N1 . . . . 0.49(13) ?
N3 N2 C8 N1 . . . . 177.59(10) ?
C10 N2 C8 S1 . . . . -178.47(8) ?
N3 N2 C8 S1 . . . . -1.36(13) ?
C9 S1 C8 N1 . . . . -177.43(13) ?
C9 S1 C8 N2 . . . . 1.10(9) ?
N2 N3 C9 C11 . . . . -176.63(11) ?
N2 N3 C9 S1 . . . . 0.17(13) ?
C8 S1 C9 N3 . . . . -0.77(10) ?
C8 S1 C9 C11 . . . . 176.10(10) ?
C8 N2 C10 C7 . . . . -0.12(13) ?
N3 N2 C10 C7 . . . . -176.62(12) ?
N1 C7 C10 N2 . . . . -0.26(13) ?
C6 C7 C10 N2 . . . . 178.61(11) ?
N3 C9 C11 C12A . . . . -117(2) ?
S1 C9 C11 C12A . . . . 66(2) ?
N3 C9 C11 C12 . . . . -121.5(2) ?
S1 C9 C11 C12 . . . . 61.8(2) ?
C12A C11 C12 C13 . . . . -89(14) ?
C9 C11 C12 C13 . . . . 67.7(4) ?
C12A C11 C12 C14 . . . . 33(13) ?
C9 C11 C12 C14 . . . . -170.0(2) ?
C9 C11 C12A C13A . . . . 5(6) ?
C12 C11 C12A C13A . . . . 30(10) ?
C9 C11 C12A C14A . . . . 155(3) ?
